data_1505078
loop_
_publ_author_name
'Balaz, Snjezana'
'Caruso, A. N.'
'Platt, N. P.'
'Dimov, D. I.'
'Boag, N. M.'
'Brand, J. I.'
'Losovyj, Ya B.'
'Dowben, P. A.'

_publ_section_title
;
 The influence of the molecular dipole on the electronic structure of
 isomeric icosahedral dicarbadodecaborane and phosphacarbadodecaborane
 molecular films.
;
_journal_issue 25
_journal_name_full 'The journal of physical chemistry. B'
_journal_page_first 7009
_journal_page_last 7016
_journal_paper_doi 10.1021/jp0703760
_journal_volume 111
_journal_year 2007
_chemical_formula_moiety 'C H11 B10 P'
_chemical_formula_sum 'C H11 B10 P'
_chemical_formula_weight 162.17
_chemical_name_systematic
;
 closo-1-phospha-7-carbadodecaborane 
;
_space_group_IT_number 205
_symmetry_cell_setting cubic
_symmetry_space_group_name_Hall '-P 2ac 2ab 3'
_symmetry_space_group_name_H-M 'P a -3'
_atom_sites_solution_hydrogens geom
_atom_sites_solution_primary direct
_atom_sites_solution_secondary difmap
_audit_creation_method SHELXL-97
_cell_angle_alpha 90.00
_cell_angle_beta 90.00
_cell_angle_gamma 90.00
_cell_formula_units_Z 4
_cell_length_a 9.7418(14)
_cell_length_b 9.7418(14)
_cell_length_c 9.7418(14)
_cell_measurement_reflns_used 39
_cell_measurement_temperature 223(2)
_cell_measurement_theta_max 12.49
_cell_measurement_theta_min 3.62
_cell_volume 924.5(2)
_computing_cell_refinement 'XSCANS v2.20 (Siemens, 1996)'
_computing_data_collection 'XSCANS v2.20 (Siemens, 1996)'
_computing_data_reduction 'XSCANS v2.20 (Siemens, 1996)'
_computing_molecular_graphics 'SHELXTL-PLUS v5.03 (Siemens, 1995)'
_computing_publication_material 'SHELXL-97 (Sheldrick, 1997)'
_computing_structure_refinement 'SHELXL-97 (Sheldrick, 1997)'
_computing_structure_solution 'SHELXTL-PLUS v5.03 (Siemens, 1995)'
_diffrn_ambient_temperature 223(2)
_diffrn_measured_fraction_theta_full 1.000
_diffrn_measured_fraction_theta_max 1.000
_diffrn_measurement_device_type 'Siemens P4'
_diffrn_measurement_method 'profile fitting of \q/2\q scans'
_diffrn_radiation_monochromator graphite
_diffrn_radiation_source 'fine-focus sealed tube'
_diffrn_radiation_type MoK\a
_diffrn_radiation_wavelength 0.71073
_diffrn_reflns_av_R_equivalents 0.0624
_diffrn_reflns_av_sigmaI/netI 0.0387
_diffrn_reflns_limit_h_max 12
_diffrn_reflns_limit_h_min -1
_diffrn_reflns_limit_k_max 1
_diffrn_reflns_limit_k_min -12
_diffrn_reflns_limit_l_max 1
_diffrn_reflns_limit_l_min -12
_diffrn_reflns_number 1434
_diffrn_reflns_theta_full 27.48
_diffrn_reflns_theta_max 27.48
_diffrn_reflns_theta_min 3.62
_diffrn_standards_decay_% 0
_diffrn_standards_interval_count 97
_diffrn_standards_number 3
_exptl_absorpt_coefficient_mu 0.214
_exptl_absorpt_correction_T_max 0.811
_exptl_absorpt_correction_T_min 0.693
_exptl_absorpt_correction_type psi-scan
_exptl_absorpt_process_details
;
  8 reflections having 2\q between 13.90 and 30.20 degrees giving 134 
 \y scans for parameter estimation 
;
_exptl_crystal_colour colourless
_exptl_crystal_density_diffrn 1.165
_exptl_crystal_density_method 'not measured'
_exptl_crystal_description 'triangular prism'
_exptl_crystal_F_000 328
_exptl_crystal_size_max 0.5
_exptl_crystal_size_mid 0.5
_exptl_crystal_size_min 0.25
_refine_diff_density_max 0.193
_refine_diff_density_min -0.099
_refine_diff_density_rms 0.039
_refine_ls_extinction_method none
_refine_ls_goodness_of_fit_ref 1.141
_refine_ls_hydrogen_treatment mixed
_refine_ls_matrix_type full
_refine_ls_number_parameters 27
_refine_ls_number_reflns 356
_refine_ls_number_restraints 0
_refine_ls_restrained_S_all 1.141
_refine_ls_R_factor_all 0.0545
_refine_ls_R_factor_gt 0.0445
_refine_ls_shift/su_max 0.000
_refine_ls_shift/su_mean 0.000
_refine_ls_structure_factor_coef Fsqd
_refine_ls_weighting_details 'calc w=1/[\s^2^(Fo^2^)+(0.0692P)^2^+0.1174P] where P=(Fo^2^+2Fc^2^)/3'
_refine_ls_weighting_scheme calc
_refine_ls_wR_factor_gt 0.1288
_refine_ls_wR_factor_ref 0.1369
_reflns_number_gt 295
_reflns_number_total 356
_reflns_threshold_expression >2sigma(I)
_cod_data_source_file jp0703760si20070116_031226.cif
_cod_data_source_block 17CB10H11
_cod_depositor_comments
;
The following automatic conversions were performed:

'_symmetry_cell_setting' value 'Cubic' changed to 'cubic' according
to /home/saulius/struct/CIF-dictionaries/cif_core.dic dictionary
named 'cif_core.dic' version 2.4.1 from 2010-06-29.

Automatic conversion script
Id: cif_fix_values 1715 2011-07-08 13:25:40Z adriana 
;
_cod_original_sg_symbol_H-M Pa-3
_cod_database_code 1505078

loop_
_symmetry_equiv_pos_as_xyz
'x, y, z'
'-x+1/2, -y, z+1/2'
'-x, y+1/2, -z+1/2'
'x+1/2, -y+1/2, -z'
'z, x, y'
'z+1/2, -x+1/2, -y'
'-z+1/2, -x, y+1/2'
'-z, x+1/2, -y+1/2'
'y, z, x'
'-y, z+1/2, -x+1/2'
'y+1/2, -z+1/2, -x'
'-y+1/2, -z, x+1/2'
'-x, -y, -z'
'x-1/2, y, -z-1/2'
'x, -y-1/2, z-1/2'
'-x-1/2, y-1/2, z'
'-z, -x, -y'
'-z-1/2, x-1/2, y'
'z-1/2, x, -y-1/2'
'z, -x-1/2, y-1/2'
'-y, -z, -x'
'y, -z-1/2, x-1/2'
'-y-1/2, z-1/2, x'
'y-1/2, z, -x-1/2'

loop_
_atom_site_label
_atom_site_type_symbol
_atom_site_fract_x
_atom_site_fract_y
_atom_site_fract_z
_atom_site_U_iso_or_equiv
_atom_site_adp_type
_atom_site_occupancy
_atom_site_symmetry_multiplicity
_atom_site_calc_flag
_atom_site_refinement_flags
B1 B 0.53477(13) 0.95673(13) 0.17507(14) 0.0430(5) Uani 0.83333 1 d P
B2 B 0.40213(14) 1.08437(14) 0.12420(14) 0.0463(5) Uani 0.83333 1 d P
C1 C 0.53477(13) 0.95673(13) 0.17507(14) 0.0430(5) Uani 0.08333 1 d P
C2 C 0.40213(14) 1.08437(14) 0.12420(14) 0.0463(5) Uani 0.08333 1 d P
P1 P 0.53477(13) 0.95673(13) 0.17507(14) 0.0430(5) Uani 0.08333 1 d P
P2 P 0.40213(14) 1.08437(14) 0.12420(14) 0.0463(5) Uani 0.08333 1 d P
H1 H 0.552(2) 0.9363(19) 0.264(2) 0.057(6) Uiso 0.91667 1 d P
H2 H 0.3472(16) 1.1330(17) 0.195(2) 0.048(5) Uiso 0.91667 1 d P

loop_
_atom_site_aniso_label
_atom_site_aniso_U_11
_atom_site_aniso_U_22
_atom_site_aniso_U_33
_atom_site_aniso_U_23
_atom_site_aniso_U_13
_atom_site_aniso_U_12
B1 0.0408(7) 0.0413(7) 0.0470(8) 0.0011(5) -0.0007(5) 0.0014(5)
B2 0.0466(8) 0.0451(7) 0.0472(7) 0.0037(5) -0.0037(5) 0.0002(5)
C1 0.0408(7) 0.0413(7) 0.0470(8) 0.0011(5) -0.0007(5) 0.0014(5)
C2 0.0466(8) 0.0451(7) 0.0472(7) 0.0037(5) -0.0037(5) 0.0002(5)
P1 0.0408(7) 0.0413(7) 0.0470(8) 0.0011(5) -0.0007(5) 0.0014(5)
P2 0.0466(8) 0.0451(7) 0.0472(7) 0.0037(5) -0.0037(5) 0.0002(5)

loop_
_atom_type_symbol
_atom_type_description
_atom_type_scat_dispersion_real
_atom_type_scat_dispersion_imag
_atom_type_scat_source
C C 0.0033 0.0016 'International Tables Vol C Tables 4.2.6.8 and 6.1.1.4'
H H 0.0000 0.0000 'International Tables Vol C Tables 4.2.6.8 and 6.1.1.4'
B B 0.0013 0.0007 'International Tables Vol C Tables 4.2.6.8 and 6.1.1.4'
P P 0.1023 0.0942 'International Tables Vol C Tables 4.2.6.8 and 6.1.1.4'

loop_
_geom_angle_atom_site_label_1
_geom_angle_atom_site_label_2
_geom_angle_atom_site_label_3
_geom_angle
_geom_angle_site_symmetry_1
_geom_angle_site_symmetry_3
P2 B1 B2 59.11(5) 24_566 .
C2 B1 B2 59.11(5) 24_566 .
B2 B1 B2 59.11(5) 24_566 .
P2 B1 P2 105.96(10) 24_566 18_664
C2 B1 P2 105.96(10) 24_566 18_664
B2 B1 P2 105.96(10) 24_566 18_664
B2 B1 P2 59.10(5) . 18_664
P2 B1 B2 105.96(10) 24_566 18_664
C2 B1 B2 105.96(10) 24_566 18_664
B2 B1 B2 105.96(10) 24_566 18_664
B2 B1 B2 59.10(5) . 18_664
P2 B1 C2 105.96(10) 24_566 18_664
C2 B1 C2 105.96(10) 24_566 18_664
B2 B1 C2 105.96(10) 24_566 18_664
B2 B1 C2 59.10(5) . 18_664
P2 B1 P1 107.10(7) 24_566 12_664
C2 B1 P1 107.10(7) 24_566 12_664
B2 B1 P1 107.10(7) 24_566 12_664
B2 B1 P1 107.09(6) . 12_664
P2 B1 P1 59.70(8) 18_664 12_664
B2 B1 P1 59.70(8) 18_664 12_664
C2 B1 P1 59.70(8) 18_664 12_664
P2 B1 C1 107.10(7) 24_566 12_664
C2 B1 C1 107.10(7) 24_566 12_664
B2 B1 C1 107.10(7) 24_566 12_664
B2 B1 C1 107.09(6) . 12_664
P2 B1 C1 59.70(8) 18_664 12_664
B2 B1 C1 59.70(8) 18_664 12_664
C2 B1 C1 59.70(8) 18_664 12_664
P2 B1 B1 107.10(7) 24_566 12_664
C2 B1 B1 107.10(7) 24_566 12_664
B2 B1 B1 107.10(7) 24_566 12_664
B2 B1 B1 107.09(6) . 12_664
P2 B1 B1 59.70(8) 18_664 12_664
B2 B1 B1 59.70(8) 18_664 12_664
C2 B1 B1 59.70(8) 18_664 12_664
P2 B1 H1 122.1(12) 24_566 .
C2 B1 H1 122.1(12) 24_566 .
B2 B1 H1 122.1(12) 24_566 .
B2 B1 H1 122.1(13) . .
P2 B1 H1 123.2(12) 18_664 .
B2 B1 H1 123.2(12) 18_664 .
C2 B1 H1 123.2(12) 18_664 .
P1 B1 H1 122.5(12) 12_664 .
C1 B1 H1 122.5(12) 12_664 .
B1 B1 H1 122.5(12) 12_664 .
P2 B2 P2 108.07(8) 18_664 24_566
C2 B2 P2 108.07(8) 18_664 24_566
B2 B2 P2 108.07(8) 18_664 24_566
P2 B2 C2 108.07(8) 18_664 24_566
C2 B2 C2 108.07(8) 18_664 24_566
B2 B2 C2 108.07(8) 18_664 24_566
P2 B2 B2 108.07(8) 18_664 24_566
C2 B2 B2 108.07(8) 18_664 24_566
B2 B2 B2 108.07(8) 18_664 24_566
P2 B2 B1 60.45(6) 18_664 18_664
C2 B2 B1 60.45(6) 18_664 18_664
B2 B2 B1 60.45(6) 18_664 18_664
P2 B2 B1 108.87(6) 24_566 18_664
C2 B2 B1 108.87(6) 24_566 18_664
B2 B2 B1 108.87(6) 24_566 18_664
P2 B2 P1 60.45(6) 18_664 18_664
C2 B2 P1 60.45(6) 18_664 18_664
B2 B2 P1 60.45(6) 18_664 18_664
P2 B2 P1 108.87(6) 24_566 18_664
C2 B2 P1 108.87(6) 24_566 18_664
B2 B2 P1 108.87(6) 24_566 18_664
P2 B2 C1 60.45(6) 18_664 18_664
C2 B2 C1 60.45(6) 18_664 18_664
B2 B2 C1 60.45(6) 18_664 18_664
P2 B2 C1 108.87(6) 24_566 18_664
C2 B2 C1 108.87(6) 24_566 18_664
B2 B2 C1 108.87(6) 24_566 18_664
P2 B2 B1 60.45(8) 18_664 .
C2 B2 B1 60.45(8) 18_664 .
B2 B2 B1 60.45(8) 18_664 .
P2 B2 B1 60.44(8) 24_566 .
C2 B2 B1 60.44(8) 24_566 .
B2 B2 B1 60.44(8) 24_566 .
B1 B2 B1 109.92(10) 18_664 .
P1 B2 B1 109.92(10) 18_664 .
C1 B2 B1 109.92(10) 18_664 .
P2 B2 H2 122.2(10) 18_664 .
C2 B2 H2 122.2(10) 18_664 .
B2 B2 H2 122.2(10) 18_664 .
P2 B2 H2 121.1(9) 24_566 .
C2 B2 H2 121.1(9) 24_566 .
B2 B2 H2 121.1(9) 24_566 .
B1 B2 H2 121.1(9) 18_664 .
P1 B2 H2 121.1(9) 18_664 .
C1 B2 H2 121.1(9) 18_664 .
B1 B2 H2 120.4(10) . .

loop_
_geom_bond_atom_site_label_1
_geom_bond_atom_site_label_2
_geom_bond_distance
_geom_bond_site_symmetry_2
B2 P2 1.8353(16) 18_664
B2 C2 1.8353(16) 18_664
B2 B2 1.8353(16) 18_664
B1 P2 1.8603(19) 24_566
B1 C2 1.8603(19) 24_566
B1 B2 1.8603(19) 24_566
B1 B2 1.8605(19) .
B1 P2 1.8607(19) 18_664
B1 B2 1.8607(19) 18_664
B1 C2 1.8607(19) 18_664
B1 P1 1.877(2) 12_664
B1 C1 1.877(2) 12_664
B1 B1 1.877(2) 12_664
B1 H1 0.90(2) .
B2 H2 0.996(19) .
